data_9013144
loop_
_publ_author_name
'Li, G.'
'Yang, G.'
'Ma, Z.'
'Shi, N.'
'Xiong, M.'
'Sheng, G.'
'Fan, H.'

_publ_section_title
;
 The crystal structure of a new mineral dingdaohengite-(Ce)
;
_journal_name_full 'Kuangwu Xuebao'
_journal_page_first 313
_journal_page_last 320
_journal_volume 25
_journal_year 2005
_chemical_compound_source 'Bayun Obo, Inner Mongolia, China'
_chemical_formula_sum 'Ca0.44 Ce2.1 Fe1.72 La1.46 Mg0.4 Nb0.04 O22 Si4 Ti2.84'
_chemical_name_mineral Dingdaohengite-(Ce)
_space_group_IT_number 14
_symmetry_space_group_name_Hall '-P 2yab'
_symmetry_space_group_name_H-M 'P 1 21/a 1'
_cell_angle_alpha 90
_cell_angle_beta 100.636
_cell_angle_gamma 90
_cell_length_a 13.4656
_cell_length_b 5.7356
_cell_length_c 11.0977
_cell_formula_units_Z 2
_cell_volume 842.386
_database_code_amcsd 0014198
_exptl_crystal_density_diffrn 4.827
_cod_original_formula_sum '(Ce2.1 La1.46 Ca.44) Fe1.72 Ti2.84 Mg.4 Nb.04 Si4 O22'
_cod_database_code 9013144

loop_
_space_group_symop_operation_xyz
x,y,z
1/2+x,1/2-y,z
1/2-x,1/2+y,-z
-x,-y,-z

loop_
_atom_site_aniso_label
_atom_site_aniso_U_11
_atom_site_aniso_U_22
_atom_site_aniso_U_33
_atom_site_aniso_U_12
_atom_site_aniso_U_13
_atom_site_aniso_U_23
CeA1 0.01400 0.02800 0.01500 0.00000 0.00300 0.00100
LaA1 0.01400 0.02800 0.01500 0.00000 0.00300 0.00100
CaA1 0.01400 0.02800 0.01500 0.00000 0.00300 0.00100
CeA2 0.01800 0.01600 0.01700 0.00000 0.00300 -0.00100
LaA2 0.01800 0.01600 0.01700 0.00000 0.00300 -0.00100
CaA2 0.01800 0.01600 0.01700 0.00000 0.00300 -0.00100
FeB 0.01700 0.01300 0.01400 0.00000 0.00000 0.00000
TiC1 0.01500 0.01200 0.01300 0.00000 0.00200 0.00000
Fe2+C1 0.01500 0.01200 0.01300 0.00000 0.00200 0.00000
MgC1 0.01500 0.01200 0.01300 0.00000 0.00200 0.00000
Fe3+C1 0.01500 0.01200 0.01300 0.00000 0.00200 0.00000
TiC2A 0.01500 0.01400 0.01400 0.00000 0.00400 0.00000
NbC2A 0.01500 0.01400 0.01400 0.00000 0.00400 0.00000
TiC2B 0.02500 0.01500 0.01200 0.00000 0.00300 0.00000
NbC2B 0.02500 0.01500 0.01200 0.00000 0.00300 0.00000
Si1 0.01600 0.01000 0.01400 0.00100 0.00300 0.00100
Si2 0.01700 0.01400 0.01200 0.00000 0.00300 0.00000
O1 0.01600 0.02100 0.01800 0.00300 0.00500 0.00300
O2 0.01600 0.02100 0.02000 0.00400 0.00600 0.00200
O3 0.02700 0.02300 0.02400 0.00700 0.00200 0.00300
O4 0.03000 0.02700 0.02100 0.01100 0.00100 0.00300
O5 0.02700 0.01200 0.01400 0.00100 0.00400 0.00000
O6 0.02600 0.01300 0.01500 0.00000 0.00300 0.00100
O7 0.01700 0.01400 0.01700 0.00000 0.00500 0.00100
O8 0.02500 0.01700 0.01600 0.00000 0.00300 0.00100
O9 0.01700 0.01300 0.02000 0.00200 0.00400 0.00000
O10 0.03900 0.05100 0.02600 -0.00500 0.01900 0.00300
O11 0.01900 0.05100 0.02300 0.00000 0.00100 0.00100

loop_
_atom_site_label
_atom_site_fract_x
_atom_site_fract_y
_atom_site_fract_z
_atom_site_occupancy
CeA1 0.43027 0.51328 0.76028 0.52500
LaA1 0.43027 0.51328 0.76028 0.36500
CaA1 0.43027 0.51328 0.76028 0.11000
CeA2 0.14386 0.49202 0.76557 0.52500
LaA2 0.14386 0.49202 0.76557 0.36500
CaA2 0.14386 0.49202 0.76557 0.11000
FeB 0.00000 0.50000 0.50000 1.00000
TiC1 0.25198 0.25110 0.50003 0.44000
Fe2+C1 0.25198 0.25110 0.50003 0.23000
MgC1 0.25198 0.25110 0.50003 0.20000
Fe3+C1 0.25198 0.25110 0.50003 0.13000
TiC2A 0.50000 0.50000 0.50000 0.99000
NbC2A 0.50000 0.50000 0.50000 0.01000
TiC2B 0.50000 0.00000 0.00000 0.97000
NbC2B 0.50000 0.00000 0.00000 0.03000
Si1 0.29919 0.00060 0.76859 1.00000
Si2 0.35776 0.49980 0.04651 1.00000
O1 0.52190 0.25670 0.62670 1.00000
O2 0.52280 0.74660 0.62650 1.00000
O3 0.42120 0.26440 0.09430 1.00000
O4 0.43070 0.72080 0.09340 1.00000
O5 0.27530 0.23570 0.68500 1.00000
O6 0.26860 0.76740 0.68570 1.00000
O7 0.35430 0.50360 0.52260 1.00000
O8 0.31370 0.50350 0.90330 1.00000
O9 0.15210 0.49850 0.51080 1.00000
O10 0.22960 0.01840 0.87130 1.00000
O11 0.41520 -0.01780 0.82800 1.00000

loop_
_cod_related_entry_id
_cod_related_entry_database
_cod_related_entry_code
1 AMCSD 0014198
